data_2100704
loop_
_publ_author_name
'Tirry, Wim'
'Schryvers, Dominique'
'Jorissen, Kevin'
'Lamoen, Dirk'

_publ_contact_author_address
;University of Antwerp
Department of physics
EMAT
Groenenborgerlaan 171
2020 Antwerp, Belgium
;
_publ_contact_author_email wim.tirry@ua.ac.be
_publ_contact_author_name 'Wim Tirry'
_publ_contact_author_phone '0032 3 265 3263'
_publ_section_title
;
 Electron-diffraction structure refinement of Ni~4~Ti~3~ precipitates
 in Ni~52~Ti~48~
;
_journal_coeditor_code LC5049
_journal_date_accepted 2006-09-08
_journal_date_recd_electronic 2006-03-22
_journal_issue 6
_journal_name_full 'Acta Crystallographica Section B'
_journal_page_first 966
_journal_page_last 971
_journal_paper_category FA
_journal_paper_doi 10.1107/S0108768106036457
_journal_volume 62
_journal_year 2006
_chemical_formula_moiety 'Ni4 Ti3'
_chemical_formula_sum 'Ni4 Ti3'
_chemical_name_common Ni4Ti3
_chemical_name_systematic Ni4Ti3
_space_group_IT_number 148
_symmetry_cell_setting rhombohedral
_symmetry_space_group_name_Hall '-P 3*'
_symmetry_space_group_name_H-M 'R -3 :R'
_cell_angle_alpha 113.838
_cell_angle_beta 113.838
_cell_angle_gamma 113.838
_cell_length_a 6.6695
_cell_length_b 6.6695
_cell_length_c 6.6695
_cell_volume 182.390
_diffrn_ambient_temperature 293
_diffrn_radiation_type monochromatic
_diffrn_radiation_wavelength 0.01968749
_cod_data_source_file lc5049.cif
_cod_data_source_block added_by_encifer
_cod_original_sg_symbol_H-M 'r -3:r'
_cod_database_code 2100704

loop_
_symmetry_equiv_pos_site_id
_symmetry_equiv_pos_as_xyz
1 'x, y, z'
2 'z, x, y'
3 'y, z, x'
4 '-x, -y, -z'
5 '-z, -x, -y'
6 '-y, -z, -x'

loop_
_atom_site_type_symbol
_atom_site_label
_atom_site_fract_x
_atom_site_fract_y
_atom_site_fract_z
_atom_site_occupancy
Ni0+ Ni1 0 0 0 1.
Ni0+ Ni2 0.5 0.5 0.5 1.
Ni0+ Ni3 0.0605 0.5931 0.7574 1.
Ti0+ Ti1 0.4989 0.1125 0.2513 1.

loop_
_atom_type_symbol
Ni0+
Ti0+
